data_1502223
loop_
_publ_author_name
'Knight, John D.'
'Sauer, Scott J.'
'Coltart, Don M.'

_publ_section_title
;
 Asymmetric total synthesis of the antimalarial drug (+)-mefloquine
 hydrochloride via chiral N-amino cyclic carbamate hydrazones.
;
_journal_issue 12
_journal_name_full 'Organic letters'
_journal_page_first 3118
_journal_page_last 3121
_journal_paper_doi 10.1021/ol2010193
_journal_volume 13
_journal_year 2011
_chemical_formula_moiety C30H25N3O3F6
_chemical_formula_sum 'C30 H25 F6 N3 O3'
_chemical_formula_weight 589.53
_chemical_name_systematic
; 
 ? 
;
_space_group_IT_number 19
_symmetry_cell_setting orthorhombic
_symmetry_space_group_name_Hall 'P 2ac 2ab'
_symmetry_space_group_name_H-M 'P 21 21 21'
_atom_sites_solution_hydrogens difmap
_atom_sites_solution_primary direct
_atom_sites_solution_secondary difmap
_audit_creation_method SHELXL-97
_cell_angle_alpha 90.00
_cell_angle_beta 90.00
_cell_angle_gamma 90.00
_cell_formula_units_Z 4
_cell_length_a 7.2964(3)
_cell_length_b 13.4415(6)
_cell_length_c 27.0296(12)
_cell_measurement_reflns_used 7900
_cell_measurement_temperature 150(2)
_cell_measurement_theta_max 33.076
_cell_measurement_theta_min 2.2605
_cell_volume 2650.9(2)
_computing_structure_refinement 'SHELXL-97 (Sheldrick, 1997)'
_computing_structure_solution 'SHELXS-97 (Sheldrick, 1990)'
_diffrn_ambient_temperature 150(2)
_diffrn_measured_fraction_theta_full 1.000
_diffrn_measured_fraction_theta_max 1.000
_diffrn_measurement_device_type 'CCD detector Smart6000'
_diffrn_measurement_method omega-scan
_diffrn_radiation_monochromator graphite
_diffrn_radiation_source 'sealed tube'
_diffrn_radiation_type MoK\a
_diffrn_radiation_wavelength 0.71073
_diffrn_reflns_av_R_equivalents 0.0273
_diffrn_reflns_av_sigmaI/netI 0.0219
_diffrn_reflns_limit_h_max 9
_diffrn_reflns_limit_h_min -9
_diffrn_reflns_limit_k_max 17
_diffrn_reflns_limit_k_min -17
_diffrn_reflns_limit_l_max 35
_diffrn_reflns_limit_l_min -33
_diffrn_reflns_number 29459
_diffrn_reflns_theta_full 26.00
_diffrn_reflns_theta_max 27.99
_diffrn_reflns_theta_min 1.69
_exptl_absorpt_coefficient_mu 0.125
_exptl_absorpt_correction_T_max 1.00
_exptl_absorpt_correction_T_min 0.445
_exptl_absorpt_correction_type multi-scan
_exptl_absorpt_process_details SADABS;Sheldrick1996;Blessing,ActaC.1995,A51,33
_exptl_crystal_colour colorless
_exptl_crystal_density_diffrn 1.477
_exptl_crystal_density_method 'not measured'
_exptl_crystal_description 'rectangular platelet'
_exptl_crystal_F_000 1216
_exptl_crystal_size_max 0.40
_exptl_crystal_size_mid 0.18
_exptl_crystal_size_min 0.08
_refine_diff_density_max 0.382
_refine_diff_density_min -0.257
_refine_diff_density_rms 0.045
_refine_ls_abs_structure_details 'Flack H D (1983), Acta Cryst. A39, 876-881'
_refine_ls_abs_structure_Flack -0.1(6)
_refine_ls_extinction_method none
_refine_ls_goodness_of_fit_ref 1.111
_refine_ls_hydrogen_treatment refall
_refine_ls_matrix_type full
_refine_ls_number_parameters 512
_refine_ls_number_reflns 6396
_refine_ls_number_restraints 27
_refine_ls_restrained_S_all 1.138
_refine_ls_R_factor_all 0.0459
_refine_ls_R_factor_gt 0.0428
_refine_ls_shift/su_max 0.041
_refine_ls_shift/su_mean 0.003
_refine_ls_structure_factor_coef Fsqd
_refine_ls_weighting_details 'calc w=1/[\s^2^(Fo^2^)+(0.0437P)^2^+1.0739P] where P=(Fo^2^+2Fc^2^)/3'
_refine_ls_weighting_scheme calc
_refine_ls_wR_factor_gt 0.1002
_refine_ls_wR_factor_ref 0.1018
_reflns_number_gt 6051
_reflns_number_total 6396
_reflns_threshold_expression >2sigma(I)
_cod_data_source_file ol2010193_si_002.cif
_cod_data_source_block C30H25N3O3F6
_cod_depositor_comments
;
The following automatic conversions were performed:

'_symmetry_cell_setting' value 'Orthorhombic' changed to
'orthorhombic' according to
/home/saulius/struct/CIF-dictionaries/cif_core.dic dictionary named
'cif_core.dic' version 2.4.1 from 2010-06-29.

Automatic conversion script
Id: cif_fix_values 1715 2011-07-08 13:25:40Z adriana 
;
_cod_original_sg_symbol_H-M P212121
_cod_database_code 1502223

loop_
_symmetry_equiv_pos_as_xyz
'x, y, z'
'-x+1/2, -y, z+1/2'
'-x, y+1/2, -z+1/2'
'x+1/2, -y+1/2, -z'

loop_
_atom_site_label
_atom_site_type_symbol
_atom_site_fract_x
_atom_site_fract_y
_atom_site_fract_z
_atom_site_U_iso_or_equiv
_atom_site_adp_type
_atom_site_occupancy
_atom_site_symmetry_multiplicity
_atom_site_calc_flag
_atom_site_refinement_flags
_atom_site_disorder_assembly
_atom_site_disorder_group
C14A C 0.1300(5) 0.3240(3) 0.04458(14) 0.0284(8) Uiso 0.60 1 d PD A 1
F1A F -0.0022(13) 0.4010(8) 0.0560(4) 0.044(3) Uiso 0.20 1 d PD A 1
F2A F 0.3036(9) 0.3714(5) 0.0307(2) 0.0207(13) Uiso 0.20 1 d PD A 1
F3A F 0.0639(13) 0.2623(6) 0.0068(3) 0.0228(18) Uiso 0.20 1 d PD A 1
F1B F 0.0443(14) 0.4102(6) 0.0542(4) 0.027(2) Uiso 0.20 1 d PD A 2
F2B F 0.0181(12) 0.2861(7) 0.0123(3) 0.047(2) Uiso 0.20 1 d PD A 2
F3B F 0.2679(11) 0.3545(6) 0.0195(3) 0.045(2) Uiso 0.20 1 d PD A 2
F1C F 0.2449(12) 0.3937(5) 0.0348(2) 0.0260(13) Uiso 0.20 1 d PD A 3
F2C F -0.0340(11) 0.3644(7) 0.0473(3) 0.0425(19) Uiso 0.20 1 d PD A 3
F3C F 0.1324(11) 0.2641(6) 0.0049(2) 0.0218(18) Uiso 0.20 1 d PD A 3
C14D C 0.0715(7) 0.3267(4) 0.0466(2) 0.0305(13) Uiso 0.40 1 d PD A .
F1D F 0.1544(13) 0.4113(5) 0.0436(3) 0.0341(15) Uiso 0.20 1 d PD A 4
F2D F -0.1049(10) 0.3396(6) 0.0494(3) 0.0394(18) Uiso 0.20 1 d PD A 4
F3D F 0.0960(12) 0.2840(6) 0.0039(2) 0.0106(15) Uiso 0.20 1 d PD A 4
F1E F -0.1058(9) 0.3095(6) 0.0386(3) 0.044(2) Uiso 0.20 1 d PD A 5
F2E F 0.1718(13) 0.2999(7) 0.0069(3) 0.050(2) Uiso 0.20 1 d PD A 5
F3E F 0.0903(12) 0.4278(5) 0.0535(3) 0.0248(17) Uiso 0.20 1 d PD A 5
F4 F 0.1444(2) -0.13749(9) 0.07625(5) 0.0447(3) Uani 1 1 d . A .
F5 F 0.27373(19) -0.01496(11) 0.03965(5) 0.0424(3) Uani 1 1 d . A .
F6 F -0.01512(18) -0.01142(11) 0.05432(5) 0.0401(3) Uani 1 1 d . A .
O1 O -0.00991(19) 0.22787(10) 0.29924(5) 0.0292(3) Uani 1 1 d . . .
O2 O 0.1420(2) 0.08955(9) 0.32331(5) 0.0269(3) Uani 1 1 d . . .
O3 O 0.3358(2) 0.42113(9) 0.21753(5) 0.0269(3) Uani 1 1 d . . .
N1 N 0.2892(2) 0.23526(11) 0.32838(5) 0.0214(3) Uani 1 1 d . . .
N2 N 0.2953(2) 0.33717(10) 0.33953(5) 0.0210(3) Uani 1 1 d . . .
N3 N 0.1538(2) 0.16931(12) 0.08605(6) 0.0270(3) Uani 1 1 d . A .
C1 C 0.1256(3) 0.18897(13) 0.31520(6) 0.0239(4) Uani 1 1 d . . .
C2 C 0.2540(2) 0.39970(12) 0.30554(6) 0.0191(3) Uani 1 1 d . . .
C3 C 0.2089(3) 0.37718(13) 0.25213(6) 0.0210(3) Uani 1 1 d . . .
H3 H 0.083(3) 0.3828(16) 0.2427(8) 0.024(5) Uiso 1 1 d . . .
C4 C 0.3277(3) 0.31419(13) 0.22086(7) 0.0223(3) Uani 1 1 d . . .
H4 H 0.437(4) 0.2873(18) 0.2356(9) 0.031(6) Uiso 1 1 d . . .
C5 C 0.2583(3) 0.26299(13) 0.17523(6) 0.0226(3) Uani 1 1 d . . .
C6 C 0.2078(3) 0.31686(14) 0.13479(7) 0.0271(4) Uani 1 1 d . A .
H6 H 0.210(3) 0.3824(19) 0.1348(9) 0.028(6) Uiso 1 1 d . . .
C7 C 0.1588(3) 0.26588(15) 0.09127(7) 0.0303(4) Uani 1 1 d . . .
C8 C 0.1967(3) 0.11401(14) 0.12650(7) 0.0233(4) Uani 1 1 d . . .
C9 C 0.1872(2) 0.00835(14) 0.12276(7) 0.0246(4) Uani 1 1 d . A .
C10 C 0.2236(3) -0.04979(14) 0.16276(8) 0.0274(4) Uani 1 1 d . . .
H10 H 0.215(3) -0.1193(18) 0.1611(9) 0.030(6) Uiso 1 1 d . . .
C11 C 0.2809(3) -0.00709(14) 0.20778(7) 0.0263(4) Uani 1 1 d . A .
H11 H 0.308(3) -0.0482(16) 0.2362(8) 0.025(5) Uiso 1 1 d . . .
C12 C 0.2990(3) 0.09414(14) 0.21195(7) 0.0238(4) Uani 1 1 d . . .
H12 H 0.344(3) 0.1238(14) 0.2422(8) 0.014(5) Uiso 1 1 d . . .
C13 C 0.2528(2) 0.15724(13) 0.17220(6) 0.0209(3) Uani 1 1 d . A .
C15 C 0.1462(3) -0.03775(15) 0.07330(8) 0.0308(4) Uani 1 1 d . . .
C16 C 0.2595(2) 0.50670(12) 0.32015(6) 0.0195(3) Uani 1 1 d . . .
C17 C 0.2065(3) 0.58173(13) 0.28724(7) 0.0228(4) Uani 1 1 d . . .
H17 H 0.166(3) 0.5644(15) 0.2553(8) 0.022(5) Uiso 1 1 d . . .
C18 C 0.2130(3) 0.68099(14) 0.30216(8) 0.0276(4) Uani 1 1 d . . .
H18 H 0.170(3) 0.7282(19) 0.2810(9) 0.034(6) Uiso 1 1 d . . .
C19 C 0.2710(3) 0.70622(14) 0.34913(8) 0.0285(4) Uani 1 1 d . . .
H19 H 0.274(3) 0.7753(19) 0.3604(9) 0.036(6) Uiso 1 1 d . . .
C20 C 0.3233(3) 0.63201(14) 0.38216(8) 0.0276(4) Uani 1 1 d . . .
H20 H 0.360(3) 0.6476(17) 0.4153(9) 0.032(6) Uiso 1 1 d . . .
C21 C 0.3183(3) 0.53289(13) 0.36765(7) 0.0233(4) Uani 1 1 d . . .
H21 H 0.352(3) 0.4837(14) 0.3906(7) 0.012(4) Uiso 1 1 d . . .
C22 C 0.3883(2) 0.17043(12) 0.36188(6) 0.0205(3) Uani 1 1 d . . .
C23 C 0.3272(3) 0.06982(13) 0.34149(7) 0.0244(4) Uani 1 1 d . . .
H23 H 0.393(3) 0.0482(16) 0.3122(8) 0.023(5) Uiso 1 1 d . . .
C24 C 0.3474(3) -0.00181(14) 0.38541(8) 0.0287(4) Uani 1 1 d . . .
H24A H 0.222(4) -0.0261(18) 0.3980(9) 0.032(6) Uiso 1 1 d . . .
H24B H 0.417(4) -0.063(2) 0.3756(10) 0.043(7) Uiso 1 1 d . . .
C25 C 0.4404(3) 0.06554(14) 0.42416(7) 0.0269(4) Uani 1 1 d . . .
H25 H 0.437(3) 0.0364(16) 0.4577(8) 0.019(5) Uiso 1 1 d . . .
C26 C 0.6341(3) 0.09354(16) 0.40465(9) 0.0339(5) Uani 1 1 d . . .
H26A H 0.708(4) 0.1223(19) 0.4303(10) 0.036(7) Uiso 1 1 d . . .
C27 C 0.5974(3) 0.17028(15) 0.36247(8) 0.0287(4) Uani 1 1 d . . .
H27A H 0.643(3) 0.1514(16) 0.3334(9) 0.024(5) Uiso 1 1 d . . .
H27B H 0.641(4) 0.2377(19) 0.3701(9) 0.034(6) Uiso 1 1 d . . .
C28 C 0.3350(3) 0.16522(13) 0.41804(7) 0.0240(4) Uani 1 1 d . . .
C29 C 0.1302(3) 0.15781(17) 0.42867(8) 0.0315(4) Uani 1 1 d . . .
H29A H 0.063(4) 0.104(2) 0.4107(10) 0.042(7) Uiso 1 1 d . . .
H29C H 0.106(4) 0.1486(19) 0.4640(10) 0.042(7) Uiso 1 1 d . . .
C30 C 0.4112(4) 0.24981(16) 0.44989(8) 0.0339(5) Uani 1 1 d . . .
H30A H 0.347(4) 0.3135(19) 0.4427(9) 0.039(7) Uiso 1 1 d . . .
H30B H 0.386(4) 0.2330(19) 0.4846(10) 0.042(7) Uiso 1 1 d . . .
H30C H 0.539(4) 0.261(2) 0.4440(10) 0.041(7) Uiso 1 1 d . . .
H29B H 0.074(4) 0.216(2) 0.4218(9) 0.035(6) Uiso 1 1 d . . .
H26B H 0.690(4) 0.036(2) 0.3935(10) 0.042(7) Uiso 1 1 d . . .

loop_
_atom_site_aniso_label
_atom_site_aniso_U_11
_atom_site_aniso_U_22
_atom_site_aniso_U_33
_atom_site_aniso_U_23
_atom_site_aniso_U_13
_atom_site_aniso_U_12
F4 0.0600(9) 0.0284(6) 0.0456(8) -0.0168(6) -0.0077(7) -0.0020(6)
F5 0.0405(7) 0.0538(8) 0.0329(7) -0.0201(6) 0.0097(6) -0.0068(6)
F6 0.0363(7) 0.0470(8) 0.0369(7) -0.0159(6) -0.0079(5) 0.0016(6)
O1 0.0267(7) 0.0316(7) 0.0292(7) 0.0001(6) -0.0033(6) -0.0023(6)
O2 0.0304(7) 0.0214(6) 0.0291(7) -0.0020(5) -0.0012(6) -0.0074(5)
O3 0.0374(7) 0.0222(6) 0.0212(6) -0.0022(5) 0.0059(6) -0.0104(6)
N1 0.0251(8) 0.0183(6) 0.0209(7) -0.0007(5) 0.0001(6) -0.0021(6)
N2 0.0245(7) 0.0176(6) 0.0209(7) -0.0031(5) 0.0011(6) -0.0005(6)
N3 0.0325(9) 0.0282(8) 0.0204(7) -0.0032(6) 0.0001(6) -0.0043(7)
C1 0.0293(9) 0.0261(9) 0.0164(8) -0.0034(7) 0.0029(7) -0.0057(7)
C2 0.0199(8) 0.0194(7) 0.0178(8) -0.0032(6) 0.0016(6) -0.0033(6)
C3 0.0252(9) 0.0190(7) 0.0189(8) -0.0008(6) 0.0000(7) -0.0043(7)
C4 0.0259(9) 0.0199(8) 0.0213(8) -0.0029(6) 0.0027(7) -0.0060(7)
C5 0.0233(8) 0.0244(8) 0.0200(8) -0.0049(6) 0.0053(7) -0.0056(7)
C6 0.0364(10) 0.0220(8) 0.0230(9) -0.0024(7) 0.0024(8) -0.0070(8)
C7 0.0381(11) 0.0309(10) 0.0219(9) 0.0000(7) 0.0027(8) -0.0045(8)
C8 0.0229(9) 0.0245(8) 0.0225(8) -0.0052(7) 0.0034(7) -0.0029(7)
C9 0.0213(8) 0.0267(9) 0.0259(9) -0.0101(7) 0.0022(7) -0.0027(7)
C10 0.0260(9) 0.0207(8) 0.0354(10) -0.0055(7) 0.0039(8) 0.0026(7)
C11 0.0264(9) 0.0253(8) 0.0273(9) 0.0013(7) 0.0012(7) 0.0055(7)
C12 0.0235(9) 0.0264(9) 0.0215(9) -0.0049(7) 0.0016(7) 0.0003(7)
C13 0.0202(8) 0.0238(8) 0.0188(8) -0.0037(6) 0.0043(6) -0.0023(6)
C15 0.0300(10) 0.0304(10) 0.0320(10) -0.0119(8) 0.0001(8) -0.0018(8)
C16 0.0181(8) 0.0187(7) 0.0217(8) -0.0025(6) 0.0020(6) -0.0020(6)
C17 0.0225(8) 0.0236(8) 0.0222(9) -0.0013(7) -0.0012(7) 0.0008(7)
C18 0.0264(9) 0.0208(8) 0.0356(10) 0.0019(8) -0.0017(8) 0.0025(7)
C19 0.0273(9) 0.0199(8) 0.0385(10) -0.0067(7) 0.0026(8) -0.0013(7)
C20 0.0286(10) 0.0277(9) 0.0267(9) -0.0084(7) 0.0002(8) -0.0035(8)
C21 0.0274(9) 0.0207(8) 0.0219(8) -0.0015(7) -0.0001(7) -0.0007(7)
C22 0.0221(8) 0.0168(7) 0.0225(8) -0.0001(6) 0.0032(7) 0.0000(7)
C23 0.0292(10) 0.0187(8) 0.0253(9) -0.0027(6) 0.0052(8) -0.0025(7)
C24 0.0348(10) 0.0193(8) 0.0321(10) 0.0015(7) 0.0035(8) -0.0021(8)
C25 0.0337(10) 0.0217(8) 0.0254(10) 0.0036(7) 0.0002(8) 0.0033(8)
C26 0.0280(10) 0.0266(10) 0.0471(13) 0.0037(9) -0.0024(9) 0.0059(8)
C27 0.0227(9) 0.0270(9) 0.0365(11) 0.0024(8) 0.0030(8) -0.0006(8)
C28 0.0314(10) 0.0209(8) 0.0198(8) 0.0002(7) 0.0012(7) 0.0042(7)
C29 0.0315(10) 0.0345(11) 0.0285(10) 0.0015(9) 0.0083(8) 0.0053(9)
C30 0.0483(14) 0.0265(10) 0.0269(10) -0.0034(8) -0.0070(9) 0.0019(9)

loop_
_atom_type_symbol
_atom_type_description
_atom_type_scat_dispersion_real
_atom_type_scat_dispersion_imag
_atom_type_scat_source
C C 0.0033 0.0016 'International Tables Vol C Tables 4.2.6.8 and 6.1.1.4'
H H 0.0000 0.0000 'International Tables Vol C Tables 4.2.6.8 and 6.1.1.4'
N N 0.0061 0.0033 'International Tables Vol C Tables 4.2.6.8 and 6.1.1.4'
O O 0.0106 0.0060 'International Tables Vol C Tables 4.2.6.8 and 6.1.1.4'
F F 0.0171 0.0103 'International Tables Vol C Tables 4.2.6.8 and 6.1.1.4'

loop_
_geom_angle_atom_site_label_1
_geom_angle_atom_site_label_2
_geom_angle_atom_site_label_3
_geom_angle
F3A C14A F1A 110.4(5)
F3A C14A F2A 111.6(5)
F1A C14A F2A 108.6(5)
F3A C14A C7 110.7(4)
F1A C14A C7 106.7(5)
F2A C14A C7 108.7(3)
C14D F1A C14A 14.3(3)
C14A F2A C14D 7.1(3)
C14D F3A C14A 17.8(2)
F2C C14D F2B 89.8(8)
F2C C14D F1B 47.2(7)
F2B C14D F1B 123.2(8)
F2C C14D F1A 30.3(7)
F2B C14D F1A 115.4(9)
F1B C14D F1A 18.0(7)
F2C C14D F1D 84.7(7)
F2B C14D F1D 122.0(7)
F1B C14D F1D 40.3(6)
F1A C14D F1D 58.2(6)
F2C C14D F2D 25.8(6)
F2B C14D F2D 77.0(6)
F1B C14D F2D 72.0(6)
F1A C14D F2D 54.2(7)
F1D C14D F2D 110.5(6)
F2C C14D F3D 112.1(9)
F2B C14D F3D 28.1(5)
F1B C14D F3D 127.5(8)
F1A C14D F3D 129.5(9)
F1D C14D F3D 105.6(5)
F2D C14D F3D 104.3(5)
F2C C14D F1E 44.6(6)
F2B C14D F1E 57.0(5)
F1B C14D F1E 91.7(7)
F1A C14D F1E 74.6(6)
F1D C14D F1E 126.7(6)
F2D C14D F1E 21.8(4)
F3D C14D F1E 85.1(5)
F2C C14D F2E 128.2(9)
F2B C14D F2E 54.0(5)
F1B C14D F2E 119.6(7)
F1A C14D F2E 130.9(8)
F1D C14D F2E 86.1(5)
F2D C14D F2E 128.3(7)
F3D C14D F2E 26.0(4)
F1E C14D F2E 110.7(5)
F2C C14D F3E 62.5(6)
F2B C14D F3E 127.9(8)
F1B C14D F3E 15.8(6)
F1A C14D F3E 33.8(6)
F1D C14D F3E 24.9(4)
F2D C14D F3E 87.7(6)
F3D C14D F3E 122.8(6)
F1E C14D F3E 106.8(5)
F2E C14D F3E 108.5(5)
F2C C14D F3A 109.2(8)
F2B C14D F3A 19.4(6)
F1B C14D F3A 137.6(8)
F1A C14D F3A 133.6(8)
F1D C14D F3A 121.6(6)
F2D C14D F3A 95.2(6)
F3D C14D F3A 16.0(4)
F1E C14D F3A 74.1(6)
F2E C14D F3A 40.1(5)
F3E C14D F3A 136.7(7)
F2C C14D F3C 125.6(8)
F2B C14D F3C 38.0(5)
F1B C14D F3C 137.8(7)
F1A C14D F3C 142.8(8)
F1D C14D F3C 108.3(6)
F2D C14D F3C 114.8(6)
F3D C14D F3C 14.0(4)
F1E C14D F3C 94.1(5)
F2E C14D F3C 22.4(4)
F3E C14D F3C 129.5(6)
F3A C14D F3C 20.0(4)
C1 O2 C23 108.30(14)
C4 O3 C3 61.63(11)
C1 N1 N2 121.22(15)
C1 N1 C22 108.57(14)
N2 N1 C22 115.89(14)
C2 N2 N1 118.61(14)
C7 N3 C8 116.78(17)
O1 C1 O2 124.00(17)
O1 C1 N1 127.18(17)
O2 C1 N1 108.82(16)
N2 C2 C16 115.86(15)
N2 C2 C3 127.22(15)
C16 C2 C3 116.86(15)
O3 C3 C4 59.15(11)
O3 C3 C2 113.41(14)
C4 C3 C2 122.24(16)
O3 C3 H3 114.2(13)
C4 C3 H3 117.1(13)
C2 C3 H3 116.7(13)
O3 C4 C3 59.22(11)
O3 C4 C5 114.83(15)
C3 C4 C5 122.36(16)
O3 C4 H4 111.5(15)
C3 C4 H4 117.7(14)
C5 C4 H4 116.6(14)
C6 C5 C13 118.48(16)
C6 C5 C4 120.48(16)
C13 C5 C4 120.96(16)
C5 C6 C7 118.73(17)
C5 C6 H6 121.7(15)
C7 C6 H6 119.5(15)
N3 C7 C6 125.52(19)
N3 C7 C14A 115.0(2)
C6 C7 C14A 119.0(2)
N3 C7 C14D 114.7(2)
C6 C7 C14D 119.1(2)
C14A C7 C14D 15.69(19)
N3 C8 C13 122.72(16)
N3 C8 C9 118.48(16)
C13 C8 C9 118.79(17)
C10 C9 C8 120.42(17)
C10 C9 C15 120.59(17)
C8 C9 C15 118.91(17)
C9 C10 C11 120.70(17)
C9 C10 H10 121.3(15)
C11 C10 H10 117.9(15)
C12 C11 C10 120.24(18)
C12 C11 H11 118.8(13)
C10 C11 H11 120.9(13)
C11 C12 C13 120.75(17)
C11 C12 H12 120.8(12)
C13 C12 H12 118.5(12)
C12 C13 C5 123.36(16)
C12 C13 C8 118.94(16)
C5 C13 C8 117.69(16)
F6 C15 F5 106.98(18)
F6 C15 F4 106.21(17)
F5 C15 F4 106.03(17)
F6 C15 C9 114.11(17)
F5 C15 C9 111.87(16)
F4 C15 C9 111.14(18)
C21 C16 C17 119.13(16)
C21 C16 C2 119.59(15)
C17 C16 C2 121.27(15)
C18 C17 C16 119.76(17)
C18 C17 H17 120.8(13)
C16 C17 H17 119.5(13)
C19 C18 C17 120.75(18)
C19 C18 H18 120.9(15)
C17 C18 H18 118.2(15)
C18 C19 C20 119.86(17)
C18 C19 H19 121.7(15)
C20 C19 H19 118.4(15)
C21 C20 C19 119.93(18)
C21 C20 H20 118.8(14)
C19 C20 H20 121.3(14)
C20 C21 C16 120.56(18)
C20 C21 H21 118.8(12)
C16 C21 H21 120.6(12)
N1 C22 C27 120.38(15)
N1 C22 C23 99.29(14)
C27 C22 C23 107.11(15)
N1 C22 C28 120.54(14)
C27 C22 C28 103.73(16)
C23 C22 C28 103.75(14)
O2 C23 C22 103.31(14)
O2 C23 C24 117.55(16)
C22 C23 C24 104.37(15)
O2 C23 H23 103.7(14)
C22 C23 H23 114.6(13)
C24 C23 H23 113.3(13)
C23 C24 C25 101.50(14)
C23 C24 H24A 111.7(14)
C25 C24 H24A 110.7(13)
C23 C24 H24B 111.0(15)
C25 C24 H24B 116.2(16)
H24A C24 H24B 106(2)
C24 C25 C28 102.51(16)
C24 C25 C26 108.14(17)
C28 C25 C26 101.82(15)
C24 C25 H25 112.4(13)
C28 C25 H25 115.3(12)
C26 C25 H25 115.4(13)
C25 C26 C27 104.59(16)
C25 C26 H26A 111.4(15)
C27 C26 H26A 111.0(16)
C25 C26 H26B 108.0(17)
C27 C26 H26B 113.1(17)
H26A C26 H26B 109(2)
C22 C27 C26 100.37(16)
C22 C27 H27A 111.5(15)
C26 C27 H27A 113.1(14)
C22 C27 H27B 108.8(15)
C26 C27 H27B 113.8(15)
H27A C27 H27B 109(2)
C29 C28 C30 107.36(17)
C29 C28 C25 114.10(17)
C30 C28 C25 113.66(17)
C29 C28 C22 115.32(16)
C30 C28 C22 114.92(16)
C25 C28 C22 91.10(13)
C28 C29 H29A 115.7(16)
C28 C29 H29C 111.6(17)
H29A C29 H29C 107(2)
C28 C29 H29B 110.4(17)
H29A C29 H29B 108(2)
H29C C29 H29B 103(2)
C28 C30 H30A 111.0(15)
C28 C30 H30B 107.2(16)
H30A C30 H30B 107(2)
C28 C30 H30C 111.9(16)
H30A C30 H30C 107(2)
H30B C30 H30C 112(2)

loop_
_geom_bond_atom_site_label_1
_geom_bond_atom_site_label_2
_geom_bond_distance
C14A F3A 1.401(8)
C14A F1A 1.448(10)
C14A F2A 1.467(7)
C14A C7 1.499(4)
F1A C14D 1.162(11)
F2A C14D 1.848(8)
F3A C14D 1.381(9)
F1B C14D 1.158(9)
F2B C14D 1.144(9)
F3B C14D 1.652(8)
F1C C14D 1.585(8)
F2C C14D 0.922(8)
F3C C14D 1.474(8)
C14D F1D 1.291(7)
C14D F2D 1.301(7)
C14D F3D 1.301(7)
C14D F1E 1.331(7)
C14D F2E 1.348(7)
C14D F3E 1.378(7)
F4 C15 1.343(2)
F5 C15 1.337(3)
F6 C15 1.332(3)
O1 C1 1.199(2)
O2 C1 1.359(2)
O2 C23 1.462(2)
O3 C4 1.441(2)
O3 C3 1.443(2)
N1 C1 1.392(2)
N1 N2 1.4033(19)
N1 C22 1.450(2)
N2 C2 1.281(2)
N3 C7 1.306(3)
N3 C8 1.358(3)
C2 C16 1.492(2)
C2 C3 1.511(2)
C3 C4 1.477(3)
C3 H3 0.95(2)
C4 C5 1.500(2)
C4 H4 0.96(3)
C5 C6 1.362(3)
C5 C13 1.424(2)
C6 C7 1.408(3)
C6 H6 0.88(2)
C8 C13 1.425(2)
C8 C9 1.426(2)
C9 C10 1.360(3)
C9 C15 1.503(3)
C10 C11 1.409(3)
C10 H10 0.94(2)
C11 C12 1.372(3)
C11 H11 0.97(2)
C12 C13 1.410(3)
C12 H12 0.97(2)
C16 C21 1.399(2)
C16 C17 1.399(2)
C17 C18 1.395(2)
C17 H17 0.94(2)
C18 C19 1.380(3)
C18 H18 0.91(3)
C19 C20 1.392(3)
C19 H19 0.98(3)
C20 C21 1.389(3)
C20 H20 0.96(3)
C21 H21 0.94(2)
C22 C27 1.526(3)
C22 C23 1.527(2)
C22 C28 1.568(2)
C23 C24 1.536(3)
C23 H23 0.97(2)
C24 C25 1.542(3)
C24 H24A 1.03(3)
C24 H24B 1.00(3)
C25 C28 1.553(3)
C25 C26 1.555(3)
C25 H25 0.99(2)
C26 C27 1.561(3)
C26 H26A 0.96(3)
C26 H26B 0.93(3)
C27 H27A 0.89(2)
C27 H27B 0.98(3)
C28 C29 1.525(3)
C28 C30 1.530(3)
C29 H29A 1.00(3)
C29 H29C 0.98(3)
C29 H29B 0.90(3)
C30 H30A 1.00(3)
C30 H30B 0.98(3)
C30 H30C 0.96(3)
